data_7045048
loop_
_publ_author_name
'Wang, Haiying'
'Zhang, Bo'
'Yan, Xuechao'
'Guo, Shuai'

_publ_section_title
;
 Palladium pincer-type complexes and zwitterionic sulfur adducts of
 pyridine-bridged bis(1,2,3-triazolin-5-ylidenes): syntheses,
 characterizations and catalytic applications.
;
_journal_issue 2
_journal_name_full 'Dalton transactions (Cambridge, England : 2003)'
_journal_page_first 528
_journal_page_last 537
_journal_paper_doi 10.1039/c7dt03687f
_journal_volume 47
_journal_year 2018
_chemical_formula_moiety 'B F4, C25 H23 Cl N7 Pd'
_chemical_formula_sum 'C25 H23 B Cl F4 N7 Pd'
_chemical_formula_weight 650.16
_space_group_crystal_system monoclinic
_space_group_IT_number 14
_space_group_name_Hall '-P 2ybc'
_space_group_name_H-M_alt 'P 1 21/c 1'
_symmetry_space_group_name_Hall '-P 2ybc'
_symmetry_space_group_name_H-M 'P 1 21/c 1'
_atom_sites_solution_hydrogens geom
_audit_creation_date 2017-08-02
_audit_creation_method
;
Olex2 1.2
(compiled 2017.03.28 svn.r3405 for OlexSys, GUI svn.r5337)
;
_audit_update_record
;
2017-09-14 deposited with the CCDC.
2017-12-01 downloaded from the CCDC.
;
_cell_angle_alpha 90
_cell_angle_beta 101.715(5)
_cell_angle_gamma 90
_cell_formula_units_Z 4
_cell_length_a 17.8856(10)
_cell_length_b 5.7367(3)
_cell_length_c 25.7084(15)
_cell_measurement_reflns_used 4478
_cell_measurement_temperature 100.02(10)
_cell_measurement_theta_max 72.9790
_cell_measurement_theta_min 4.6800
_cell_volume 2582.8(3)
_computing_cell_refinement 'CrysAlisPro 1.171.38.46 (Rigaku OD, 2015)'
_computing_data_collection 'CrysAlisPro 1.171.38.46 (Rigaku OD, 2015)'
_computing_data_reduction 'CrysAlisPro 1.171.38.46 (Rigaku OD, 2015)'
_computing_molecular_graphics 'Olex2 (Dolomanov et al., 2009)'
_computing_publication_material 'Olex2 (Dolomanov et al., 2009)'
_computing_structure_refinement 'ShelXL (Sheldrick, 2015)'
_diffrn_ambient_environment N~2~
_diffrn_ambient_temperature 100.02(10)
_diffrn_detector 'CCD plate'
_diffrn_detector_area_resol_mean 5.3127
_diffrn_detector_type AtlasS2
_diffrn_measured_fraction_theta_full 0.999
_diffrn_measured_fraction_theta_max 0.977
_diffrn_measurement_details
;
List of Runs (angles in degrees, time in seconds):

  # Type    Start    End  Width  t~exp~   \w     \q     \k     \f   Frames
#--------------------------------------------------------------------------
  1  \w    -12.00  63.00   1.00    1.00    --   39.74 -37.00  30.00   75
  2  \w     26.00 109.00   1.00    3.00    --  108.77 -94.00  30.00   83
  3  \w     75.00 123.00   1.00    3.00    --  108.77 -45.00  30.00   48
  4  \w     85.00 177.00   1.00    3.00    --  108.77  30.00  60.00   92
  5  \w    125.00 178.00   1.00    3.00    --  108.77  45.00  90.00   53
  6  \w     96.00 172.00   1.00    3.00    --  108.77 125.00 -60.00   76
  7  \w     85.00 174.00   1.00    3.00    --  108.77  45.00   0.00   89
  8  \w     96.00 130.00   1.00    3.00    --  108.77 -61.00-150.00   34
  9  \w     93.00 120.00   1.00    3.00    --  108.77 -77.00 -90.00   27
 10  \w     76.00 109.00   1.00    3.00    --  108.77 -94.00 -90.00   33
 11  \w     60.00  98.00   1.00    3.00    --  108.77 -94.00-120.00   38
 12  \w     42.00  69.00   1.00    3.00    --  108.77 -61.00-150.00   27
 13  \w     30.00  55.00   1.00    3.00    --  108.77 -94.00-120.00   25
 14  \w     33.00  65.00   1.00    3.00    --  108.77 -77.00 -90.00   32
 15  \w     38.00 122.00   1.00    3.00    --  108.77-125.00-180.00   84
 16  \w     46.00 104.00   1.00    3.00    --  108.77 -45.00   0.00   58
 17  \w     90.00 129.00   1.00    1.00    --   39.74 178.00 150.00   39
 18  \w    -68.00  18.00   1.00    1.00    --  -39.74  57.00 -30.00   86
 19  \w    -82.00 -15.00   1.00    1.00    --  -39.74 -37.00   0.00   67
 20  \w   -114.00  -9.00   1.00    1.00    --  -39.74 -77.00-180.00  105
;
_diffrn_measurement_device 'four-circle diffractometer'
_diffrn_measurement_device_type 'SuperNova, Dual, Cu at zero, AtlasS2'
_diffrn_measurement_method '\w scans'
_diffrn_orient_matrix_type 'CrysAlisPro convention (1999,Acta A55,543-557)'
_diffrn_orient_matrix_UB_11 0.0266861000
_diffrn_orient_matrix_UB_12 -0.2158019000
_diffrn_orient_matrix_UB_13 0.0343808000
_diffrn_orient_matrix_UB_21 0.0533961000
_diffrn_orient_matrix_UB_22 0.1549147000
_diffrn_orient_matrix_UB_23 0.0403514000
_diffrn_orient_matrix_UB_31 -0.0646045000
_diffrn_orient_matrix_UB_32 0.0384598000
_diffrn_orient_matrix_UB_33 0.0306416000
_diffrn_radiation_monochromator mirror
_diffrn_radiation_probe x-ray
_diffrn_radiation_type CuK\a
_diffrn_radiation_wavelength 1.54184
_diffrn_reflns_av_R_equivalents 0.0798
_diffrn_reflns_av_unetI/netI 0.0754
_diffrn_reflns_Laue_measured_fraction_full 0.999
_diffrn_reflns_Laue_measured_fraction_max 0.977
_diffrn_reflns_limit_h_max 15
_diffrn_reflns_limit_h_min -22
_diffrn_reflns_limit_k_max 7
_diffrn_reflns_limit_k_min -6
_diffrn_reflns_limit_l_max 31
_diffrn_reflns_limit_l_min -30
_diffrn_reflns_number 15824
_diffrn_reflns_point_group_measured_fraction_full 0.999
_diffrn_reflns_point_group_measured_fraction_max 0.977
_diffrn_reflns_theta_full 67.684
_diffrn_reflns_theta_max 73.964
_diffrn_reflns_theta_min 3.887
_diffrn_source 'micro-focus sealed X-ray tube'
_diffrn_source_type 'SuperNova (Cu) X-ray Source'
_exptl_absorpt_coefficient_mu 7.271
_exptl_absorpt_correction_T_max 1.00000
_exptl_absorpt_correction_T_min 0.25776
_exptl_absorpt_correction_type multi-scan
_exptl_absorpt_process_details
;
CrysAlisPro 1.171.38.46 (Rigaku Oxford Diffraction, 2015)
Empirical absorption correction using spherical harmonics,
 implemented in SCALE3 ABSPACK scaling algorithm.
;
_exptl_crystal_colour colourless
_exptl_crystal_colour_primary colourless
_exptl_crystal_density_diffrn 1.672
_exptl_crystal_description block
_exptl_crystal_F_000 1304
_exptl_crystal_size_max 0.25
_exptl_crystal_size_mid 0.2
_exptl_crystal_size_min 0.2
_refine_diff_density_max 2.208
_refine_diff_density_min -1.746
_refine_diff_density_rms 0.198
_refine_ls_extinction_method none
_refine_ls_goodness_of_fit_ref 1.159
_refine_ls_hydrogen_treatment constr
_refine_ls_matrix_type full
_refine_ls_number_parameters 354
_refine_ls_number_reflns 5117
_refine_ls_number_restraints 0
_refine_ls_restrained_S_all 1.159
_refine_ls_R_factor_all 0.1268
_refine_ls_R_factor_gt 0.1111
_refine_ls_shift/su_max 0.000
_refine_ls_shift/su_mean 0.000
_refine_ls_structure_factor_coef Fsqd
_refine_ls_weighting_details 'w=1/[\s^2^(Fo^2^)+(0.0832P)^2^+54.0405P] where P=(Fo^2^+2Fc^2^)/3'
_refine_ls_weighting_scheme calc
_refine_ls_wR_factor_gt 0.2589
_refine_ls_wR_factor_ref 0.2683
_reflns_Friedel_coverage 0.000
_reflns_number_gt 4252
_reflns_number_total 5117
_reflns_threshold_expression 'I > 2\s(I)'
_cod_data_source_file c7dt03687f2.cif
_cod_data_source_block 20170721c
_cod_depositor_comments 'Adding full bibliography for 7045048.cif.'
_cod_database_code 7045048
_shelx_shelxl_version_number 2014/7
_chemical_oxdiff_formula c1h1n1o1Cl1Pd1
_shelx_space_group_comment
;
The symmetry employed for this shelxl refinement is uniquely defined
by the following loop, which should always be used as a source of
symmetry information in preference to the above space-group names.
They are only intended as comments.
;
_reflns_odcompleteness_completeness 99.75
_reflns_odcompleteness_iscentric 1
_reflns_odcompleteness_theta 67.13
_olex2_refinement_description
;
1. Fixed Uiso
 At 1.2 times of:
  All C(H) groups, All C(H,H) groups
 At 1.5 times of:
  All C(H,H,H) groups
2.a Secondary CH2 refined with riding coordinates:
 C1(H1A,H1B), C19(H19A,H19B)
2.b Aromatic/amide H refined with riding coordinates:
 C3(H3), C4(H4), C5(H5), C6(H6), C7(H7), C12(H12), C13(H13), C14(H14),
 C21(H21), C22(H22), C23(H23), C24(H24), C25(H25)
2.c Idealised Me refined as rotating group:
 C8(H8A,H8B,H8C), C18(H18A,H18B,H18C)
;
_olex2_submission_special_instructions 'No special instructions were received'
_oxdiff_exptl_absorpt_empirical_details
;
Empirical correction (ABSPACK) includes:
- Absorption correction using spherical harmonics
- Frame scaling
;
_oxdiff_exptl_absorpt_empirical_full_max 2.991
_oxdiff_exptl_absorpt_empirical_full_min 0.474

loop_
_space_group_symop_operation_xyz
'x, y, z'
'-x, y+1/2, -z+1/2'
'-x, -y, -z'
'x, -y-1/2, z-1/2'

loop_
_atom_site_label
_atom_site_type_symbol
_atom_site_fract_x
_atom_site_fract_y
_atom_site_fract_z
_atom_site_U_iso_or_equiv
_atom_site_adp_type
_atom_site_occupancy
_atom_site_site_symmetry_order
_atom_site_calc_flag
_atom_site_refinement_flags_posn
B1 B 0.5567(7) 0.334(2) 0.3922(5) 0.029(3) Uani 1 1 d .
F1 F 0.5306(4) 0.3456(14) 0.4393(2) 0.0395(16) Uani 1 1 d .
F2 F 0.5091(4) 0.4625(12) 0.3533(2) 0.0346(15) Uani 1 1 d .
F3 F 0.6314(4) 0.4157(13) 0.3996(2) 0.0353(15) Uani 1 1 d .
F4 F 0.5566(4) 0.1011(13) 0.3755(3) 0.0392(16) Uani 1 1 d .
C1 C 0.2973(7) 0.467(3) 0.4778(4) 0.039(3) Uani 1 1 d .
H1A H 0.2879 0.6163 0.4598 0.046 Uiso 1 1 calc R
H1B H 0.3337 0.4928 0.5108 0.046 Uiso 1 1 calc R
C2 C 0.2232(6) 0.378(2) 0.4903(4) 0.030(2) Uani 1 1 d .
C3 C 0.1889(6) 0.168(2) 0.4724(4) 0.030(2) Uani 1 1 d .
H3 H 0.2115 0.0694 0.4514 0.036 Uiso 1 1 calc R
C4 C 0.1200(7) 0.106(3) 0.4865(5) 0.043(3) Uani 1 1 d .
H4 H 0.0970 -0.0344 0.4742 0.052 Uiso 1 1 calc R
C5 C 0.0857(7) 0.245(3) 0.5176(6) 0.046(3) Uani 1 1 d .
H5 H 0.0401 0.2000 0.5267 0.055 Uiso 1 1 calc R
C6 C 0.1196(7) 0.455(3) 0.5353(5) 0.044(3) Uani 1 1 d .
H6 H 0.0960 0.5519 0.5561 0.053 Uiso 1 1 calc R
C7 C 0.1881(7) 0.522(2) 0.5228(5) 0.036(3) Uani 1 1 d .
H7 H 0.2109 0.6625 0.5356 0.044 Uiso 1 1 calc R
C8 C 0.4461(7) -0.181(2) 0.4370(4) 0.032(2) Uani 1 1 d .
H8A H 0.4963 -0.1404 0.4321 0.047 Uiso 1 1 calc GR
H8B H 0.4259 -0.3041 0.4129 0.047 Uiso 1 1 calc GR
H8C H 0.4488 -0.2319 0.4729 0.047 Uiso 1 1 calc GR
C9 C 0.3247(6) 0.322(2) 0.3908(4) 0.028(2) Uani 1 1 d .
C10 C 0.3685(6) 0.1372(19) 0.3798(4) 0.025(2) Uani 1 1 d .
C11 C 0.3771(6) 0.088(2) 0.3258(4) 0.026(2) Uani 1 1 d .
C12 C 0.4172(6) -0.078(2) 0.3045(4) 0.026(2) Uani 1 1 d .
H12 H 0.4448 -0.1911 0.3262 0.031 Uiso 1 1 calc R
C13 C 0.4164(6) -0.076(2) 0.2509(4) 0.027(2) Uani 1 1 d .
H13 H 0.4434 -0.1887 0.2365 0.032 Uiso 1 1 calc R
C14 C 0.3767(6) 0.089(2) 0.2188(4) 0.027(2) Uani 1 1 d .
H14 H 0.3779 0.0915 0.1828 0.032 Uiso 1 1 calc R
C15 C 0.3345(6) 0.2530(19) 0.2398(4) 0.026(2) Uani 1 1 d .
C16 C 0.2863(6) 0.4422(18) 0.2151(4) 0.025(2) Uani 1 1 d .
C17 C 0.2523(6) 0.594(2) 0.2460(4) 0.026(2) Uani 1 1 d .
C18 C 0.2780(7) 0.397(2) 0.1156(4) 0.036(3) Uani 1 1 d .
H18A H 0.2439 0.4584 0.0850 0.054 Uiso 1 1 calc GR
H18B H 0.2706 0.2315 0.1174 0.054 Uiso 1 1 calc GR
H18C H 0.3298 0.4280 0.1128 0.054 Uiso 1 1 calc GR
C19 C 0.1626(6) 0.9337(18) 0.2185(4) 0.030(2) Uani 1 1 d .
H19A H 0.1772 1.0746 0.2023 0.035 Uiso 1 1 calc R
H19B H 0.1690 0.9610 0.2564 0.035 Uiso 1 1 calc R
C20 C 0.0793(6) 0.878(2) 0.1953(4) 0.029(2) Uani 1 1 d .
C21 C 0.0452(7) 0.676(2) 0.2085(4) 0.034(2) Uani 1 1 d .
H21 H 0.0741 0.5683 0.2312 0.041 Uiso 1 1 calc R
C22 C -0.0299(7) 0.633(2) 0.1887(5) 0.039(3) Uani 1 1 d .
H22 H -0.0520 0.4958 0.1976 0.047 Uiso 1 1 calc R
C23 C -0.0737(7) 0.793(2) 0.1552(5) 0.041(3) Uani 1 1 d .
H23 H -0.1252 0.7638 0.1420 0.049 Uiso 1 1 calc R
C24 C -0.0410(7) 0.994(3) 0.1413(5) 0.044(3) Uani 1 1 d .
H24 H -0.0703 1.1019 0.1189 0.053 Uiso 1 1 calc R
C25 C 0.0356(7) 1.036(2) 0.1609(5) 0.036(3) Uani 1 1 d .
H25 H 0.0581 1.1703 0.1510 0.043 Uiso 1 1 calc R
Cl1 Cl 0.21654(15) 0.7905(5) 0.35997(10) 0.0327(6) Uani 1 1 d .
N1 N 0.3310(5) 0.3062(16) 0.4442(3) 0.0261(18) Uani 1 1 d .
N2 N 0.3733(5) 0.124(2) 0.4660(3) 0.034(2) Uani 1 1 d .
N3 N 0.3955(5) 0.0261(17) 0.4262(3) 0.0247(18) Uani 1 1 d .
N4 N 0.3359(4) 0.2499(14) 0.2925(3) 0.0190(16) Uani 1 1 d .
N5 N 0.2625(5) 0.5076(18) 0.1638(3) 0.0267(18) Uani 1 1 d .
N6 N 0.2166(5) 0.6903(17) 0.1594(3) 0.0291(19) Uani 1 1 d .
N7 N 0.2121(5) 0.7401(16) 0.2092(3) 0.0262(18) Uani 1 1 d .
Pd1 Pd 0.27927(4) 0.50263(16) 0.32429(3) 0.0272(3) Uani 1 1 d .

loop_
_atom_site_aniso_label
_atom_site_aniso_U_11
_atom_site_aniso_U_22
_atom_site_aniso_U_33
_atom_site_aniso_U_23
_atom_site_aniso_U_13
_atom_site_aniso_U_12
B1 0.038(6) 0.026(6) 0.020(5) 0.009(5) -0.001(5) -0.002(5)
F1 0.048(4) 0.051(5) 0.019(3) 0.006(3) 0.003(3) -0.001(3)
F2 0.044(4) 0.032(4) 0.025(3) 0.007(3) 0.000(3) 0.003(3)
F3 0.040(3) 0.037(4) 0.025(3) 0.000(3) -0.002(3) -0.012(3)
F4 0.042(4) 0.028(4) 0.042(4) 0.000(3) -0.003(3) -0.002(3)
C1 0.037(6) 0.062(9) 0.018(5) -0.009(5) 0.007(4) -0.011(6)
C2 0.040(6) 0.030(6) 0.020(5) 0.004(4) 0.002(4) -0.001(5)
C3 0.037(6) 0.029(6) 0.023(5) -0.010(4) 0.004(4) -0.005(5)
C4 0.039(6) 0.053(8) 0.036(6) -0.015(6) 0.003(5) -0.006(6)
C5 0.029(6) 0.048(8) 0.062(8) 0.005(7) 0.015(6) -0.001(6)
C6 0.040(6) 0.052(9) 0.044(7) -0.001(6) 0.016(5) 0.011(6)
C7 0.051(7) 0.022(6) 0.034(6) 0.003(5) 0.005(5) 0.001(5)
C8 0.043(6) 0.031(6) 0.019(5) 0.005(4) 0.002(4) -0.004(5)
C9 0.028(5) 0.041(6) 0.014(4) -0.009(4) 0.001(4) -0.005(5)
C10 0.027(5) 0.027(6) 0.017(4) 0.005(4) -0.003(4) -0.006(4)
C11 0.026(5) 0.029(5) 0.020(5) -0.003(4) -0.003(4) -0.007(4)
C12 0.029(5) 0.027(5) 0.019(5) 0.005(4) -0.002(4) -0.001(4)
C13 0.032(5) 0.025(5) 0.022(5) -0.006(4) 0.000(4) 0.000(4)
C14 0.030(5) 0.031(6) 0.018(5) -0.004(4) 0.002(4) -0.003(4)
C15 0.030(5) 0.021(5) 0.026(5) -0.007(4) 0.000(4) -0.008(4)
C16 0.028(5) 0.025(6) 0.020(5) 0.002(4) 0.002(4) -0.005(4)
C17 0.028(5) 0.030(6) 0.018(5) 0.004(4) -0.001(4) -0.004(4)
C18 0.042(6) 0.047(7) 0.017(5) 0.002(5) -0.003(4) 0.006(5)
C19 0.038(6) 0.014(5) 0.032(6) 0.000(4) -0.002(4) 0.003(4)
C20 0.037(6) 0.025(6) 0.024(5) 0.002(4) 0.001(4) 0.001(5)
C21 0.042(6) 0.029(6) 0.028(5) 0.005(5) 0.000(4) 0.001(5)
C22 0.044(7) 0.039(7) 0.035(6) -0.001(5) 0.010(5) -0.004(5)
C23 0.034(6) 0.044(8) 0.041(6) -0.009(6) -0.004(5) -0.004(5)
C24 0.040(6) 0.056(8) 0.033(6) 0.013(6) 0.000(5) 0.016(6)
C25 0.044(6) 0.033(7) 0.030(6) 0.007(5) 0.005(5) 0.003(5)
Cl1 0.0344(12) 0.0296(14) 0.0324(13) -0.0092(11) 0.0028(10) 0.0003(11)
N1 0.034(4) 0.021(5) 0.022(4) -0.002(3) 0.000(3) -0.002(4)
N2 0.038(5) 0.047(6) 0.017(4) -0.004(4) 0.008(4) -0.010(5)
N3 0.028(4) 0.031(5) 0.014(4) -0.002(3) 0.002(3) -0.010(4)
N4 0.021(4) 0.013(4) 0.019(4) -0.002(3) -0.004(3) 0.003(3)
N5 0.032(4) 0.030(5) 0.017(4) 0.004(4) 0.002(3) 0.002(4)
N6 0.035(5) 0.027(5) 0.023(4) 0.007(4) 0.001(3) 0.002(4)
N7 0.030(4) 0.021(4) 0.023(4) -0.006(3) -0.005(3) -0.003(4)
Pd1 0.0299(4) 0.0312(4) 0.0192(4) -0.0047(3) 0.0017(3) -0.0004(3)

loop_
_atom_type_symbol
_atom_type_description
_atom_type_scat_dispersion_real
_atom_type_scat_dispersion_imag
_atom_type_scat_source
C C 0.0181 0.0091 'International Tables Vol C Tables 4.2.6.8 and 6.1.1.4'
H H 0.0000 0.0000 'International Tables Vol C Tables 4.2.6.8 and 6.1.1.4'
B B 0.0090 0.0039 'International Tables Vol C Tables 4.2.6.8 and 6.1.1.4'
Cl Cl 0.3639 0.7018 'International Tables Vol C Tables 4.2.6.8 and 6.1.1.4'
F F 0.0727 0.0534 'International Tables Vol C Tables 4.2.6.8 and 6.1.1.4'
N N 0.0311 0.0180 'International Tables Vol C Tables 4.2.6.8 and 6.1.1.4'
Pd Pd 0.1215 3.9337 'International Tables Vol C Tables 4.2.6.8 and 6.1.1.4'

loop_
_geom_angle_atom_site_label_1
_geom_angle_atom_site_label_2
_geom_angle_atom_site_label_3
_geom_angle
F1 B1 F2 109.9(10)
F1 B1 F3 110.4(9)
F1 B1 F4 109.5(9)
F2 B1 F3 110.5(9)
F2 B1 F4 108.9(9)
F3 B1 F4 107.6(10)
H1A C1 H1B 107.8
C2 C1 H1A 109.0
C2 C1 H1B 109.0
N1 C1 H1A 109.0
N1 C1 H1B 109.0
N1 C1 C2 113.0(10)
C3 C2 C1 124.8(11)
C3 C2 C7 119.2(11)
C7 C2 C1 116.1(11)
C2 C3 H3 120.4
C2 C3 C4 119.3(11)
C4 C3 H3 120.4
C3 C4 H4 119.1
C5 C4 C3 121.9(13)
C5 C4 H4 119.1
C4 C5 H5 120.5
C4 C5 C6 119.0(12)
C6 C5 H5 120.5
C5 C6 H6 119.4
C5 C6 C7 121.1(12)
C7 C6 H6 119.4
C2 C7 H7 120.2
C6 C7 C2 119.6(12)
C6 C7 H7 120.2
H8A C8 H8B 109.5
H8A C8 H8C 109.5
H8B C8 H8C 109.5
N3 C8 H8A 109.5
N3 C8 H8B 109.5
N3 C8 H8C 109.5
C10 C9 Pd1 111.5(7)
N1 C9 C10 102.8(9)
N1 C9 Pd1 145.8(9)
C9 C10 C11 121.2(9)
N3 C10 C9 107.2(9)
N3 C10 C11 131.5(10)
C12 C11 C10 132.8(10)
C12 C11 N4 118.7(9)
N4 C11 C10 108.5(9)
C11 C12 H12 120.2
C11 C12 C13 119.5(10)
C13 C12 H12 120.2
C12 C13 H13 119.5
C14 C13 C12 121.0(10)
C14 C13 H13 119.5
C13 C14 H14 120.2
C13 C14 C15 119.7(10)
C15 C14 H14 120.2
C14 C15 C16 131.5(10)
N4 C15 C14 118.9(10)
N4 C15 C16 109.6(9)
C17 C16 C15 120.4(9)
N5 C16 C15 132.5(10)
N5 C16 C17 107.1(9)
C16 C17 Pd1 111.0(8)
N7 C17 C16 102.6(8)
N7 C17 Pd1 146.4(9)
H18A C18 H18B 109.5
H18A C18 H18C 109.5
H18B C18 H18C 109.5
N5 C18 H18A 109.5
N5 C18 H18B 109.5
N5 C18 H18C 109.5
H19A C19 H19B 108.1
C20 C19 H19A 109.5
C20 C19 H19B 109.5
N7 C19 H19A 109.5
N7 C19 H19B 109.5
N7 C19 C20 110.6(9)
C21 C20 C19 121.6(10)
C21 C20 C25 118.9(11)
C25 C20 C19 119.5(10)
C20 C21 H21 119.7
C22 C21 C20 120.7(11)
C22 C21 H21 119.7
C21 C22 H22 119.9
C21 C22 C23 120.2(12)
C23 C22 H22 119.9
C22 C23 H23 120.0
C24 C23 C22 120.1(11)
C24 C23 H23 120.0
C23 C24 H24 120.2
C23 C24 C25 119.5(12)
C25 C24 H24 120.2
C20 C25 H25 119.7
C24 C25 C20 120.5(12)
C24 C25 H25 119.7
C9 N1 C1 126.1(10)
N2 N1 C1 120.4(9)
N2 N1 C9 113.5(9)
N3 N2 N1 104.1(8)
C10 N3 C8 129.6(9)
N2 N3 C8 118.1(9)
N2 N3 C10 112.3(10)
C11 N4 Pd1 118.7(6)
C15 N4 C11 122.2(9)
C15 N4 Pd1 119.0(7)
C16 N5 C18 128.7(10)
N6 N5 C16 111.7(9)
N6 N5 C18 119.5(8)
N5 N6 N7 104.3(8)
C17 N7 C19 127.1(9)
N6 N7 C17 114.3(9)
N6 N7 C19 118.5(9)
C9 Pd1 C17 159.9(5)
C9 Pd1 Cl1 100.1(3)
C9 Pd1 N4 80.1(4)
C17 Pd1 Cl1 100.0(3)
N4 Pd1 C17 79.8(4)
N4 Pd1 Cl1 179.3(2)

loop_
_geom_bond_atom_site_label_1
_geom_bond_atom_site_label_2
_geom_bond_distance
B1 F1 1.385(14)
B1 F2 1.386(13)
B1 F3 1.393(14)
B1 F4 1.404(15)
C1 H1A 0.9700
C1 H1B 0.9700
C1 C2 1.516(16)
C1 N1 1.474(15)
C2 C3 1.386(16)
C2 C7 1.411(17)
C3 H3 0.9300
C3 C4 1.399(17)
C4 H4 0.9300
C4 C5 1.361(19)
C5 H5 0.9300
C5 C6 1.38(2)
C6 H6 0.9300
C6 C7 1.385(18)
C7 H7 0.9300
C8 H8A 0.9600
C8 H8B 0.9600
C8 H8C 0.9600
C8 N3 1.485(15)
C9 C10 1.383(16)
C9 N1 1.357(13)
C9 Pd1 2.023(11)
C10 C11 1.456(14)
C10 N3 1.352(13)
C11 C12 1.371(16)
C11 N4 1.371(13)
C12 H12 0.9300
C12 C13 1.375(14)
C13 H13 0.9300
C13 C14 1.356(16)
C14 H14 0.9300
C14 C15 1.382(16)
C15 C16 1.450(15)
C15 N4 1.351(13)
C16 C17 1.398(16)
C16 N5 1.355(13)
C17 N7 1.358(14)
C17 Pd1 2.039(10)
C18 H18A 0.9600
C18 H18B 0.9600
C18 H18C 0.9600
C18 N5 1.470(14)
C19 H19A 0.9700
C19 H19B 0.9700
C19 C20 1.522(15)
C19 N7 1.470(14)
C20 C21 1.384(17)
C20 C25 1.389(16)
C21 H21 0.9300
C21 C22 1.360(17)
C22 H22 0.9300
C22 C23 1.387(19)
C23 H23 0.9300
C23 C24 1.37(2)
C24 H24 0.9300
C24 C25 1.381(18)
C25 H25 0.9300
Cl1 Pd1 2.290(3)
N1 N2 1.343(14)
N2 N3 1.299(13)
N4 Pd1 2.033(8)
N5 N6 1.321(13)
N6 N7 1.328(12)

loop_
_geom_torsion_atom_site_label_1
_geom_torsion_atom_site_label_2
_geom_torsion_atom_site_label_3
_geom_torsion_atom_site_label_4
_geom_torsion
C1 C2 C3 C4 -179.4(11)
C1 C2 C7 C6 179.0(11)
C1 N1 N2 N3 -178.0(9)
C2 C1 N1 C9 98.5(13)
C2 C1 N1 N2 -82.2(12)
C2 C3 C4 C5 0(2)
C3 C2 C7 C6 -1.2(17)
C3 C4 C5 C6 1(2)
C4 C5 C6 C7 -1(2)
C5 C6 C7 C2 1(2)
C7 C2 C3 C4 0.7(17)
C9 C10 C11 C12 178.9(11)
C9 C10 C11 N4 -0.2(13)
C9 C10 N3 C8 -179.1(10)
C9 C10 N3 N2 -0.5(12)
C9 N1 N2 N3 1.4(12)
C10 C9 N1 C1 177.7(10)
C10 C9 N1 N2 -1.6(12)
C10 C11 C12 C13 -177.8(11)
C10 C11 N4 C15 178.2(9)
C10 C11 N4 Pd1 1.2(10)
C11 C10 N3 C8 2.7(18)
C11 C10 N3 N2 -178.7(10)
C11 C12 C13 C14 0.3(16)
C12 C11 N4 C15 -1.1(14)
C12 C11 N4 Pd1 -178.0(7)
C12 C13 C14 C15 -2.0(16)
C13 C14 C15 C16 -178.5(11)
C13 C14 C15 N4 2.2(15)
C14 C15 C16 C17 -176.6(11)
C14 C15 C16 N5 6(2)
C14 C15 N4 C11 -0.6(14)
C14 C15 N4 Pd1 176.3(7)
C15 C16 C17 N7 -179.2(9)
C15 C16 C17 Pd1 -1.0(12)
C15 C16 N5 C18 1.5(19)
C15 C16 N5 N6 178.3(10)
C16 C15 N4 C11 179.9(9)
C16 C15 N4 Pd1 -3.2(11)
C16 C17 N7 C19 178.1(9)
C16 C17 N7 N6 1.5(12)
C16 N5 N6 N7 0.2(11)
C17 C16 N5 C18 -176.1(10)
C17 C16 N5 N6 0.7(12)
C18 N5 N6 N7 177.3(9)
C19 C20 C21 C22 177.9(11)
C19 C20 C25 C24 -176.9(11)
C20 C19 N7 C17 -111.2(11)
C20 C19 N7 N6 65.3(12)
C20 C21 C22 C23 -0.6(19)
C21 C20 C25 C24 1.6(18)
C21 C22 C23 C24 1(2)
C22 C23 C24 C25 0(2)
C23 C24 C25 C20 -1(2)
C25 C20 C21 C22 -0.7(18)
N1 C1 C2 C3 -0.4(16)
N1 C1 C2 C7 179.4(10)
N1 C9 C10 C11 179.6(9)
N1 C9 C10 N3 1.2(11)
N1 N2 N3 C8 178.3(8)
N1 N2 N3 C10 -0.5(11)
N3 C10 C11 C12 -3(2)
N3 C10 C11 N4 177.8(10)
N4 C11 C12 C13 1.3(15)
N4 C15 C16 C17 2.7(13)
N4 C15 C16 N5 -174.7(10)
N5 C16 C17 N7 -1.2(11)
N5 C16 C17 Pd1 176.9(7)
N5 N6 N7 C17 -1.1(12)
N5 N6 N7 C19 -178.0(9)
N7 C19 C20 C21 54.2(14)
N7 C19 C20 C25 -127.3(11)
Pd1 C9 C10 C11 -0.8(13)
Pd1 C9 C10 N3 -179.3(7)
Pd1 C9 N1 C1 -2(2)
Pd1 C9 N1 N2 179.1(11)
Pd1 C17 N7 C19 1(2)
Pd1 C17 N7 N6 -175.4(11)
